data_1523044
loop_
_publ_author_name
'Virkar, A.V.'
'Raman, A.'

_publ_section_title
;
 Crystal structures of A B2 and A2 B7 rare earth-nickel phases
;
_journal_name_full 'Journal of the Less-Common Metals'
_journal_page_first 59
_journal_page_last 66
_journal_volume 18
_journal_year 1969
_chemical_formula_sum 'La2 Ni7'
_space_group_IT_number 194
_symmetry_space_group_name_Hall '-P 6c 2c'
_symmetry_space_group_name_H-M 'P 63/m m c'
_cell_angle_alpha 90
_cell_angle_beta 90
_cell_angle_gamma 120
_cell_formula_units_Z 4
_cell_length_a 5.053
_cell_length_b 5.053
_cell_length_c 24.62
_cell_volume 544.399
_citation_journal_id_ASTM JCOMAH
_cod_data_source_file Virkar_JCOMAH_1969_909.cif
_cod_data_source_block La2Ni7
_cod_database_code 1523044

loop_
_symmetry_equiv_pos_as_xyz
x,y,z
x-y,x,z+1/2
-y,x-y,z
-x,-y,z+1/2
-x+y,-x,z
y,-x+y,z+1/2
-y,-x,-z+1/2
x-y,-y,-z
x,x-y,-z+1/2
y,x,-z
-x+y,y,-z+1/2
-x,-x+y,-z
-x,-y,-z
-x+y,-x,-z-1/2
y,-x+y,-z
x,y,-z-1/2
x-y,x,-z
-y,x-y,-z-1/2
y,x,z-1/2
-x+y,y,z
-x,-x+y,z-1/2
-y,-x,z
x-y,-y,z-1/2
x,x-y,z

loop_
_atom_site_label
_atom_site_type_symbol
_atom_site_fract_x
_atom_site_fract_y
_atom_site_fract_z
_atom_site_occupancy
_atom_site_U_iso_or_equiv
Ni3 Ni 0.3333 0.6667 0.833 1 0.0
La2 La 0.3333 0.6667 0.175 1 0.0
Ni5 Ni 0.834 0.668 0.085 1 0.0
Ni2 Ni 0 0 0.167 1 0.0
La1 La 0.3333 0.6667 0.03 1 0.0
Ni4 Ni 0.835 0.67 0.25 1 0.0
Ni1 Ni 0 0 0 1 0.0
